data_7108555
loop_
_publ_author_name
'Song Dang'
'Jian-Han Zhang'
'Zhong-Ming Sun'
'Hongjie Zhang'

_publ_section_title
;
 Luminescent lanthanide metal-organic frameworks with a large SHG response
;
_journal_name_full Chem.Commun.
_journal_page_first 11139
_journal_paper_doi 10.1039/c2cc35432b
_journal_volume 48
_journal_year 2012
_chemical_formula_sum 'C58 H54 La2 N2 O21'
_chemical_formula_weight 1392.85
_chemical_name_systematic
;
?
;
_space_group_IT_number 5
_symmetry_cell_setting monoclinic
_symmetry_space_group_name_Hall 'C 2y'
_symmetry_space_group_name_H-M 'C 1 2 1'
_atom_sites_solution_hydrogens geom
_atom_sites_solution_primary direct
_atom_sites_solution_secondary difmap
_audit_creation_method SHELXL-97
_cell_angle_alpha 90.00
_cell_angle_beta 104.510(3)
_cell_angle_gamma 90.00
_cell_formula_units_Z 2
_cell_length_a 33.136(6)
_cell_length_b 7.3933(12)
_cell_length_c 14.349(2)
_cell_measurement_reflns_used 5479
_cell_measurement_temperature 273(2)
_cell_measurement_theta_max 26.03
_cell_measurement_theta_min 2.33
_cell_volume 3403.2(10)
_computing_cell_refinement 'Bruker SMART'
_computing_data_collection 'Bruker SMART'
_computing_data_reduction 'Bruker SMART'
_computing_molecular_graphics 'Bruker SHELXTL'
_computing_publication_material 'Bruker SHELXTL'
_computing_structure_refinement 'SHELXL-97 (Sheldrick, 1997)'
_computing_structure_solution 'SHELXS-97 (Sheldrick, 1990)'
_diffrn_ambient_temperature 273(2)
_diffrn_measured_fraction_theta_full 0.997
_diffrn_measured_fraction_theta_max 0.997
_diffrn_radiation_monochromator graphite
_diffrn_radiation_source 'fine-focus sealed tube'
_diffrn_radiation_type MoK\a
_diffrn_radiation_wavelength 0.71073
_diffrn_reflns_av_R_equivalents 0.0314
_diffrn_reflns_av_sigmaI/netI 0.0753
_diffrn_reflns_limit_h_max 35
_diffrn_reflns_limit_h_min -40
_diffrn_reflns_limit_k_max 9
_diffrn_reflns_limit_k_min -9
_diffrn_reflns_limit_l_max 17
_diffrn_reflns_limit_l_min -11
_diffrn_reflns_number 9109
_diffrn_reflns_theta_full 25.99
_diffrn_reflns_theta_max 25.99
_diffrn_reflns_theta_min 1.27
_exptl_absorpt_coefficient_mu 1.306
_exptl_absorpt_correction_T_max 0.7453
_exptl_absorpt_correction_T_min 0.6349
_exptl_absorpt_correction_type multi-scan
_exptl_absorpt_process_details sadabs
_exptl_crystal_colour colorless
_exptl_crystal_density_diffrn 1.359
_exptl_crystal_density_method 'not measured'
_exptl_crystal_description block
_exptl_crystal_F_000 1396
_exptl_crystal_size_max 0.14
_exptl_crystal_size_mid 0.12
_exptl_crystal_size_min 0.10
_refine_diff_density_max 0.990
_refine_diff_density_min -0.778
_refine_diff_density_rms 0.158
_refine_ls_abs_structure_details 'Flack H D (1983), Acta Cryst. A39, 876-881'
_refine_ls_abs_structure_Flack -0.01(3)
_refine_ls_extinction_method none
_refine_ls_goodness_of_fit_ref 1.101
_refine_ls_hydrogen_treatment constr
_refine_ls_matrix_type full
_refine_ls_number_parameters 375
_refine_ls_number_reflns 6423
_refine_ls_number_restraints 1
_refine_ls_restrained_S_all 1.101
_refine_ls_R_factor_all 0.0589
_refine_ls_R_factor_gt 0.0460
_refine_ls_shift/su_max 0.002
_refine_ls_shift/su_mean 0.000
_refine_ls_structure_factor_coef Fsqd
_refine_ls_weighting_details 'calc w=1/[\s^2^(Fo^2^)+(0.0641P)^2^+0.0000P] where P=(Fo^2^+2Fc^2^)/3'
_refine_ls_weighting_scheme calc
_refine_ls_wR_factor_gt 0.1171
_refine_ls_wR_factor_ref 0.1304
_reflns_number_gt 5468
_reflns_number_total 6423
_reflns_threshold_expression >2sigma(I)
_cod_data_source_file c2cc35432b.txt
_cod_data_source_block LaL
_cod_original_sg_symbol_H-M C2
_cod_database_code 7108555

loop_
_symmetry_equiv_pos_as_xyz
'x, y, z'
'-x, y, -z'
'x+1/2, y+1/2, z'
'-x+1/2, y+1/2, -z'

loop_
_atom_site_label
_atom_site_type_symbol
_atom_site_fract_x
_atom_site_fract_y
_atom_site_fract_z
_atom_site_U_iso_or_equiv
_atom_site_adp_type
_atom_site_occupancy
_atom_site_symmetry_multiplicity
_atom_site_calc_flag
_atom_site_refinement_flags
La1 La 0.749342(10) 1.25673(9) 0.03623(2) 0.02835(12) Uani 1 1 d .
N1 N 0.4456(5) 0.046(4) 0.9015(12) 0.148(7) Uani 1 1 d .
O1 O 0.30389(15) 0.5284(7) 0.0424(4) 0.0347(12) Uani 1 1 d .
O2 O 0.32897(14) 0.2643(15) 0.0222(4) 0.0545(14) Uani 1 1 d .
O3 O 0.7213(2) 1.1617(9) 0.1739(4) 0.0516(16) Uani 1 1 d .
O4 O 0.72005(16) 0.9403(7) 0.0719(4) 0.0343(12) Uani 1 1 d .
O5 O 0.73267(15) 0.0743(7) 0.8839(3) 0.0316(11) Uani 1 1 d .
O6 O 0.69523(18) -0.1546(8) 0.8154(4) 0.0435(14) Uani 1 1 d .
O7 O 0.60210(18) 0.6110(8) 0.3154(4) 0.0468(15) Uani 1 1 d .
O8 O 0.60725(18) 0.4811(8) 0.5423(4) 0.0447(15) Uani 1 1 d .
O9 O 0.49255(16) 0.6234(8) 0.2756(4) 0.0460(15) Uani 1 1 d .
O10 O 0.5000 0.5775(11) 0.5000 0.0386(18) Uani 1 2 d S
O11 O 0.4732(5) 0.0763(19) 0.7822(10) 0.148(5) Uani 1 1 d .
C1 C 0.5520(2) 0.5728(11) 0.4105(5) 0.0297(17) Uani 1 1 d .
C2 C 0.5294(2) 0.6843(11) 0.4709(6) 0.0376(19) Uani 1 1 d .
H2A H 0.5494 0.7314 0.5270 0.045 Uiso 1 1 calc R
H2B H 0.5156 0.7860 0.4334 0.045 Uiso 1 1 calc R
C3 C 0.5744(2) 0.4139(11) 0.4661(5) 0.0356(18) Uani 1 1 d .
H3A H 0.5552 0.3428 0.4921 0.043 Uiso 1 1 calc R
H3B H 0.5857 0.3371 0.4240 0.043 Uiso 1 1 calc R
C4 C 0.5812(2) 0.7025(10) 0.3776(5) 0.035(2) Uani 1 1 d .
H4A H 0.5653 0.8035 0.3437 0.042 Uiso 1 1 calc R
H4B H 0.6015 0.7497 0.4331 0.042 Uiso 1 1 calc R
C5 C 0.5200(2) 0.4882(11) 0.3247(6) 0.0351(18) Uani 1 1 d .
H5A H 0.5344 0.4324 0.2810 0.042 Uiso 1 1 calc R
H5B H 0.5042 0.3952 0.3477 0.042 Uiso 1 1 calc R
C6 C 0.6278(3) 0.7145(12) 0.2755(7) 0.042(3) Uani 1 1 d .
C7 C 0.6363(3) 0.8918(15) 0.2981(7) 0.053(3) Uani 1 1 d .
H7A H 0.6242 0.9499 0.3419 0.063 Uiso 1 1 calc R
C8 C 0.6635(3) 0.9854(14) 0.2544(7) 0.051(2) Uani 1 1 d .
H8A H 0.6691 1.1069 0.2688 0.061 Uiso 1 1 calc R
C9 C 0.6820(3) 0.9011(13) 0.1911(6) 0.0376(19) Uani 1 1 d .
C10 C 0.6735(3) 0.7183(14) 0.1700(7) 0.050(3) Uani 1 1 d .
H10A H 0.6858 0.6584 0.1273 0.060 Uiso 1 1 calc R
C11 C 0.6467(3) 0.6280(14) 0.2129(7) 0.057(3) Uani 1 1 d .
H11A H 0.6412 0.5061 0.1994 0.068 Uiso 1 1 calc R
C12 C 0.4544(2) 0.5673(12) 0.2187(5) 0.0371(19) Uani 1 1 d .
C13 C 0.4251(2) 0.7012(11) 0.1922(6) 0.047(2) Uani 1 1 d .
H13A H 0.4314 0.8206 0.2106 0.057 Uiso 1 1 calc R
C14 C 0.3856(2) 0.6538(11) 0.1371(6) 0.042(2) Uani 1 1 d .
H14A H 0.3653 0.7427 0.1189 0.050 Uiso 1 1 calc R
C15 C 0.3762(2) 0.4761(10) 0.1089(5) 0.0311(16) Uani 1 1 d .
C16 C 0.4071(2) 0.3479(12) 0.1366(6) 0.046(2) Uani 1 1 d .
H16A H 0.4012 0.2279 0.1188 0.055 Uiso 1 1 calc R
C17 C 0.4465(2) 0.3928(12) 0.1902(6) 0.045(2) Uani 1 1 d .
H17A H 0.4673 0.3053 0.2064 0.054 Uiso 1 1 calc R
C18 C 0.3344(2) 0.4202(11) 0.0538(5) 0.0316(17) Uani 1 1 d .
C19 C 0.6290(3) 0.3577(16) 0.6051(7) 0.036(3) Uani 1 1 d .
C20 C 0.6208(4) 0.1752(17) 0.6037(9) 0.052(3) Uani 1 1 d .
H20A H 0.5992 0.1267 0.5560 0.062 Uiso 1 1 calc R
C21 C 0.6445(3) 0.0657(16) 0.6723(8) 0.051(3) Uani 1 1 d .
H21A H 0.6380 -0.0566 0.6722 0.062 Uiso 1 1 calc R
C22 C 0.6785(3) 0.1317(12) 0.7428(7) 0.030(2) Uani 1 1 d .
C23 C 0.6867(3) 0.3146(11) 0.7436(7) 0.037(3) Uani 1 1 d .
H23A H 0.7088 0.3622 0.7904 0.045 Uiso 1 1 calc R
C24 C 0.6621(3) 0.4295(12) 0.6748(7) 0.037(2) Uani 1 1 d .
H24A H 0.6678 0.5527 0.6756 0.044 Uiso 1 1 calc R
C25 C 0.7031(2) 0.0093(11) 0.8175(5) 0.0337(17) Uani 1 1 d .
C26 C 0.4384(11) 0.268(7) 0.8961(19) 0.282(19) Uani 1 1 d .
H26A H 0.4491 0.3170 0.8451 0.424 Uiso 1 1 calc R
H26B H 0.4529 0.3217 0.9562 0.424 Uiso 1 1 calc R
H26C H 0.4092 0.2942 0.8840 0.424 Uiso 1 1 calc R
C27 C 0.4354(8) -0.069(5) 0.9623(14) 0.245(18) Uani 1 1 d .
H27A H 0.4434 -0.1893 0.9487 0.367 Uiso 1 1 calc R
H27B H 0.4059 -0.0652 0.9554 0.367 Uiso 1 1 calc R
H27C H 0.4497 -0.0369 1.0270 0.367 Uiso 1 1 calc R
C28 C 0.4642(7) -0.015(3) 0.8385(14) 0.137(8) Uani 1 1 d .
H28A H 0.4706 -0.1375 0.8389 0.164 Uiso 1 1 calc R
C29 C 0.7093(2) 1.0070(12) 0.1437(6) 0.0367(18) Uani 1 1 d .

loop_
_atom_site_aniso_label
_atom_site_aniso_U_11
_atom_site_aniso_U_22
_atom_site_aniso_U_33
_atom_site_aniso_U_23
_atom_site_aniso_U_13
_atom_site_aniso_U_12
La1 0.02424(18) 0.02574(19) 0.0330(2) 0.0003(3) 0.00326(13) -0.0011(3)
N1 0.125(13) 0.23(2) 0.088(11) 0.015(12) 0.017(9) -0.063(14)
O1 0.021(3) 0.035(3) 0.043(3) -0.003(2) -0.001(2) 0.008(2)
O2 0.026(2) 0.039(3) 0.089(4) -0.011(6) -0.003(2) 0.002(5)
O3 0.070(4) 0.051(4) 0.043(3) -0.010(3) 0.032(3) -0.017(3)
O4 0.037(3) 0.030(3) 0.044(3) 0.007(2) 0.026(2) 0.010(2)
O5 0.029(3) 0.033(3) 0.026(3) 0.002(2) -0.006(2) -0.002(2)
O6 0.043(3) 0.034(3) 0.042(3) 0.004(3) -0.012(3) -0.005(3)
O7 0.044(3) 0.049(4) 0.059(4) 0.004(3) 0.035(3) -0.009(3)
O8 0.043(3) 0.041(3) 0.037(3) 0.012(3) -0.016(3) 0.002(3)
O9 0.027(3) 0.041(3) 0.057(4) 0.009(3) -0.014(3) -0.008(3)
O10 0.041(4) 0.041(4) 0.043(5) 0.000 0.027(4) 0.000
O11 0.175(13) 0.129(11) 0.158(12) -0.041(10) 0.076(10) -0.067(10)
C1 0.017(3) 0.047(5) 0.023(4) 0.009(3) 0.000(3) -0.002(3)
C2 0.031(4) 0.044(4) 0.040(4) 0.004(3) 0.012(3) -0.001(3)
C3 0.033(4) 0.043(5) 0.029(4) 0.000(3) 0.004(3) 0.001(4)
C4 0.022(3) 0.049(6) 0.036(4) 0.009(3) 0.012(3) 0.000(3)
C5 0.019(3) 0.043(5) 0.039(4) 0.005(4) -0.001(3) 0.000(3)
C6 0.038(4) 0.045(8) 0.050(5) 0.011(4) 0.025(4) -0.002(4)
C7 0.060(6) 0.056(6) 0.055(6) -0.009(5) 0.039(5) -0.010(5)
C8 0.060(6) 0.046(5) 0.058(6) -0.005(5) 0.037(5) -0.013(5)
C9 0.042(5) 0.042(5) 0.031(4) 0.003(4) 0.015(4) -0.011(4)
C10 0.052(5) 0.051(10) 0.059(5) -0.004(5) 0.038(4) -0.004(5)
C11 0.074(7) 0.038(5) 0.073(7) -0.005(5) 0.045(6) -0.015(5)
C12 0.020(4) 0.050(5) 0.036(4) 0.006(4) -0.003(3) -0.004(3)
C13 0.033(4) 0.037(5) 0.059(6) 0.001(4) -0.010(4) -0.002(3)
C14 0.028(4) 0.036(5) 0.054(5) 0.006(4) -0.005(4) 0.002(3)
C15 0.021(3) 0.035(4) 0.035(4) 0.000(3) 0.001(3) 0.002(3)
C16 0.035(4) 0.036(4) 0.056(6) -0.006(4) -0.006(4) 0.005(4)
C17 0.030(4) 0.042(5) 0.054(5) -0.001(4) -0.007(4) 0.011(4)
C18 0.024(4) 0.034(5) 0.035(4) 0.002(3) 0.004(3) -0.003(3)
C19 0.031(5) 0.043(6) 0.027(5) 0.009(5) -0.004(4) 0.003(4)
C20 0.048(6) 0.038(6) 0.049(7) 0.001(5) -0.026(5) -0.007(5)
C21 0.049(6) 0.044(6) 0.050(6) -0.011(5) -0.008(5) -0.010(5)
C22 0.029(4) 0.031(5) 0.029(5) -0.002(4) 0.003(3) 0.002(4)
C23 0.039(5) 0.034(6) 0.029(4) 0.008(3) -0.010(4) -0.005(4)
C24 0.040(5) 0.023(5) 0.038(5) 0.004(4) -0.006(4) -0.009(4)
C25 0.037(4) 0.036(5) 0.026(4) 0.002(3) 0.006(3) 0.001(3)
C26 0.36(5) 0.25(4) 0.23(3) -0.04(4) 0.08(3) 0.15(4)
C27 0.19(2) 0.40(5) 0.098(14) 0.06(2) -0.052(14) -0.17(3)
C28 0.147(17) 0.17(2) 0.092(13) -0.028(14) 0.033(12) -0.087(15)
C29 0.032(4) 0.047(5) 0.032(4) 0.005(4) 0.008(3) 0.000(4)

loop_
_atom_type_symbol
_atom_type_description
_atom_type_scat_dispersion_real
_atom_type_scat_dispersion_imag
_atom_type_scat_source
C C 0.0033 0.0016 'International Tables Vol C Tables 4.2.6.8 and 6.1.1.4'
H H 0.0000 0.0000 'International Tables Vol C Tables 4.2.6.8 and 6.1.1.4'
N N 0.0061 0.0033 'International Tables Vol C Tables 4.2.6.8 and 6.1.1.4'
O O 0.0106 0.0060 'International Tables Vol C Tables 4.2.6.8 and 6.1.1.4'
La La -0.2871 2.4523 'International Tables Vol C Tables 4.2.6.8 and 6.1.1.4'

loop_
_geom_angle_atom_site_label_1
_geom_angle_atom_site_label_2
_geom_angle_atom_site_label_3
_geom_angle
_geom_angle_site_symmetry_1
_geom_angle_site_symmetry_3
O1 La1 O4 89.20(18) 3 4_655
O1 La1 O3 101.3(2) 3 .
O4 La1 O3 162.03(18) 4_655 .
O1 La1 O5 70.22(16) 3 1_564
O4 La1 O5 77.48(16) 4_655 1_564
O3 La1 O5 119.71(19) . 1_564
O1 La1 O2 135.5(3) 3 2_665
O4 La1 O2 109.3(2) 4_655 2_665
O3 La1 O2 73.2(2) . 2_665
O5 La1 O2 74.8(2) 1_564 2_665
O1 La1 O6 77.00(18) 3 4_666
O4 La1 O6 93.48(19) 4_655 4_666
O3 La1 O6 75.0(2) . 4_666
O5 La1 O6 145.98(18) 1_564 4_666
O2 La1 O6 138.2(2) 2_665 4_666
O1 La1 O5 121.06(16) 3 4_666
O4 La1 O5 72.33(16) 4_655 4_666
O3 La1 O5 89.73(18) . 4_666
O5 La1 O5 147.19(15) 1_564 4_666
O2 La1 O5 103.2(3) 2_665 4_666
O6 La1 O5 50.20(16) 4_666 4_666
O1 La1 O4 71.71(16) 3 .
O4 La1 O4 147.41(14) 4_655 .
O3 La1 O4 50.56(17) . .
O5 La1 O4 71.34(16) 1_564 .
O2 La1 O4 71.6(3) 2_665 .
O6 La1 O4 107.01(18) 4_666 .
O5 La1 O4 140.15(16) 4_666 .
O1 La1 O1 156.21(4) 3 2_665
O4 La1 O1 70.06(17) 4_655 2_665
O3 La1 O1 101.8(2) . 2_665
O5 La1 O1 93.28(16) 1_564 2_665
O2 La1 O1 48.7(3) 2_665 2_665
O6 La1 O1 114.62(17) 4_666 2_665
O5 La1 O1 64.68(14) 4_666 2_665
O4 La1 O1 120.25(15) . 2_665
O1 La1 C29 88.5(2) 3 .
O4 La1 C29 172.6(2) 4_655 .
O3 La1 C29 25.1(2) . .
O5 La1 C29 95.2(2) 1_564 .
O2 La1 C29 67.9(2) 2_665 .
O6 La1 C29 92.8(2) 4_666 .
O5 La1 C29 114.8(2) 4_666 .
O4 La1 C29 25.7(2) . .
O1 La1 C29 110.57(19) 2_665 .
O1 La1 C25 98.8(2) 3 4_666
O4 La1 C25 82.44(19) 4_655 4_666
O3 La1 C25 81.5(2) . 4_666
O5 La1 C25 157.1(2) 1_564 4_666
O2 La1 C25 123.0(3) 2_665 4_666
O6 La1 C25 24.6(2) 4_666 4_666
O5 La1 C25 25.60(18) 4_666 4_666
O4 La1 C25 125.54(19) . 4_666
O1 La1 C25 90.15(19) 2_665 4_666
C29 La1 C25 104.8(2) . 4_666
O1 La1 C18 151.98(19) 3 2_665
O4 La1 C18 89.4(2) 4_655 2_665
O3 La1 C18 88.1(2) . 2_665
O5 La1 C18 82.16(18) 1_564 2_665
O2 La1 C18 23.8(3) 2_665 2_665
O6 La1 C18 131.0(2) 4_666 2_665
O5 La1 C18 84.94(18) 4_666 2_665
O4 La1 C18 95.46(19) . 2_665
O1 La1 C18 24.94(18) 2_665 2_665
C29 La1 C18 89.4(2) . 2_665
C25 La1 C18 108.8(2) 4_666 2_665
C28 N1 C27 119(3) . .
C28 N1 C26 114(2) . .
C27 N1 C26 128(3) . .
C18 O1 La1 173.5(5) . 3_445
C18 O1 La1 90.1(4) . 2_645
La1 O1 La1 95.60(16) 3_445 2_645
C18 O2 La1 100.7(5) . 2_645
C29 O3 La1 97.6(5) . .
C29 O4 La1 165.3(5) . 4_645
C29 O4 La1 90.3(5) . .
La1 O4 La1 97.90(16) 4_645 .
C25 O5 La1 144.4(5) . 1_546
C25 O5 La1 92.1(4) . 4_636
La1 O5 La1 97.17(15) 1_546 4_636
C25 O6 La1 97.4(5) . 4_636
C6 O7 C4 116.4(6) . .
C19 O8 C3 116.9(7) . .
C12 O9 C5 117.4(6) . .
C2 O10 C2 111.2(8) . 2_656
C3 C1 C4 113.0(6) . .
C3 C1 C2 111.6(6) . .
C4 C1 C2 106.1(6) . .
C3 C1 C5 104.8(6) . .
C4 C1 C5 111.9(6) . .
C2 C1 C5 109.6(6) . .
O10 C2 C1 110.1(6) . .
O8 C3 C1 108.3(6) . .
O7 C4 C1 109.9(6) . .
O9 C5 C1 109.8(6) . .
C7 C6 O7 123.4(9) . .
C7 C6 C11 120.1(8) . .
O7 C6 C11 116.4(8) . .
C6 C7 C8 119.1(9) . .
C9 C8 C7 121.2(9) . .
C8 C9 C10 118.9(8) . .
C8 C9 C29 119.4(8) . .
C10 C9 C29 121.7(8) . .
C11 C10 C9 119.5(9) . .
C10 C11 C6 121.2(9) . .
C17 C12 C13 122.1(7) . .
C17 C12 O9 122.7(7) . .
C13 C12 O9 115.2(7) . .
C12 C13 C14 118.4(8) . .
C15 C14 C13 120.9(7) . .
C16 C15 C14 118.1(7) . .
C16 C15 C18 119.6(7) . .
C14 C15 C18 122.4(7) . .
C15 C16 C17 121.8(8) . .
C12 C17 C16 118.7(8) . .
O2 C18 O1 120.2(6) . .
O2 C18 C15 119.4(7) . .
O1 C18 C15 120.4(7) . .
O2 C18 La1 55.4(4) . 2_645
O1 C18 La1 65.0(4) . 2_645
C15 C18 La1 170.8(5) . 2_645
O8 C19 C20 125.6(11) . .
O8 C19 C24 114.3(10) . .
C20 C19 C24 120.1(11) . .
C21 C20 C19 119.8(12) . .
C20 C21 C22 122.0(11) . .
C23 C22 C21 118.0(10) . .
C23 C22 C25 121.4(8) . .
C21 C22 C25 120.5(9) . .
C22 C23 C24 120.7(10) . .
C19 C24 C23 119.4(9) . .
O6 C25 O5 120.3(7) . .
O6 C25 C22 120.3(7) . .
O5 C25 C22 119.4(7) . .
O6 C25 La1 58.0(4) . 4_636
O5 C25 La1 62.3(4) . 4_636
C22 C25 La1 178.3(6) . 4_636
O11 C28 N1 123(3) . .
O3 C29 O4 120.4(7) . .
O3 C29 C9 120.0(8) . .
O4 C29 C9 119.6(8) . .
O3 C29 La1 57.3(4) . .
O4 C29 La1 64.0(4) . .
C9 C29 La1 169.4(6) . .

loop_
_geom_bond_atom_site_label_1
_geom_bond_atom_site_label_2
_geom_bond_distance
_geom_bond_site_symmetry_2
La1 O1 2.459(5) 3
La1 O4 2.463(5) 4_655
La1 O3 2.485(6) .
La1 O5 2.509(5) 1_564
La1 O2 2.520(5) 2_665
La1 O6 2.525(5) 4_666
La1 O5 2.615(5) 4_666
La1 O4 2.631(5) .
La1 O1 2.724(5) 2_665
La1 C29 2.928(8) .
La1 C25 2.952(8) 4_666
La1 C18 3.006(7) 2_665
N1 C28 1.30(2) .
N1 C27 1.32(3) .
N1 C26 1.66(5) .
O1 C18 1.268(9) .
O1 La1 2.459(5) 3_445
O1 La1 2.724(5) 2_645
O2 C18 1.236(13) .
O2 La1 2.520(5) 2_645
O3 C29 1.251(10) .
O4 C29 1.271(9) .
O4 La1 2.463(5) 4_645
O5 C25 1.276(9) .
O5 La1 2.509(5) 1_546
O5 La1 2.615(5) 4_636
O6 C25 1.239(10) .
O6 La1 2.525(5) 4_636
O7 C6 1.372(10) .
O7 C4 1.431(9) .
O8 C19 1.355(12) .
O8 C3 1.425(9) .
O9 C12 1.384(8) .
O9 C5 1.415(9) .
O10 C2 1.397(8) .
O10 C2 1.397(8) 2_656
O11 C28 1.15(2) .
C1 C3 1.507(11) .
C1 C4 1.517(9) .
C1 C2 1.522(11) .
C1 C5 1.543(10) .
C6 C7 1.363(15) .
C6 C11 1.375(13) .
C7 C8 1.403(12) .
C8 C9 1.368(12) .
C9 C10 1.399(15) .
C9 C29 1.483(11) .
C10 C11 1.374(12) .
C12 C17 1.359(12) .
C12 C13 1.373(11) .
C13 C14 1.393(11) .
C14 C15 1.387(11) .
C15 C16 1.379(11) .
C15 C18 1.471(10) .
C16 C17 1.380(11) .
C18 La1 3.006(7) 2_645
C19 C20 1.375(11) .
C19 C24 1.392(13) .
C20 C21 1.361(15) .
C21 C22 1.400(13) .
C22 C23 1.379(13) .
C22 C25 1.482(11) .
C23 C24 1.400(12) .
C25 La1 2.952(8) 4_636
